data_7041045
loop_
_publ_author_name
"O' Donoghue, Richard"
'Peeters, Daniel'
'Rogalla, Detlef'
'Becker, Hans-Werner'
'Rechmann, Julian'
'Henke, Sebastian'
'Winter, Manuela'
'Devi, Anjana'

_publ_section_title
;
 Systematic molecular engineering of Zn-ketoiminates for application as
 precursors in atomic layer depositions of zinc oxide.
;
_journal_issue 47
_journal_name_full 'Dalton transactions (Cambridge, England : 2003)'
_journal_page_first 19012
_journal_page_last 19023
_journal_paper_doi 10.1039/c6dt03571j
_journal_volume 45
_journal_year 2016
_chemical_formula_moiety 'C18 H32 N2 O4 Zn'
_chemical_formula_sum 'C18 H32 N2 O4 Zn'
_chemical_formula_weight 405.82
_chemical_name_systematic
;
 ?
;
_space_group_crystal_system monoclinic
_space_group_IT_number 13
_space_group_name_Hall '-P 2yac'
_space_group_name_H-M_alt 'P 1 2/n 1'
_symmetry_space_group_name_Hall '-P 2yac'
_symmetry_space_group_name_H-M 'P 1 2/n 1'
_atom_sites_solution_hydrogens geom
_atom_sites_solution_primary direct
_audit_creation_date 2016-08-24
_audit_creation_method
;
Olex2 1.2
(compiled 2016.02.19 svn.r3266 for OlexSys, GUI svn.r5155)
;
_audit_update_record
;
2016-09-05 deposited with the CCDC.
2016-10-24 downloaded from the CCDC.
;
_cell_angle_alpha 90
_cell_angle_beta 106.615(3)
_cell_angle_gamma 90
_cell_formula_units_Z 2
_cell_length_a 13.2557(4)
_cell_length_b 5.89050(10)
_cell_length_c 13.9479(6)
_cell_measurement_reflns_used 4927
_cell_measurement_temperature 105.5(8)
_cell_measurement_theta_max 73.8320
_cell_measurement_theta_min 5.4450
_cell_volume 1043.62(6)
_computing_cell_refinement
;
CrysAlisPro, Agilent Technologies,
Version 1.171.37.34 (release 22-05-2014 CrysAlis171 .NET)
(compiled May 22 2014,16:03:01)
;
_computing_data_collection
;
CrysAlisPro, Agilent Technologies,
Version 1.171.37.34 (release 22-05-2014 CrysAlis171 .NET)
(compiled May 22 2014,16:03:01)
;
_computing_data_reduction
;
CrysAlisPro, Agilent Technologies,
Version 1.171.37.34 (release 22-05-2014 CrysAlis171 .NET)
(compiled May 22 2014,16:03:01)
;
_computing_molecular_graphics 'Olex2 (Dolomanov et al., 2009)'
_computing_publication_material 'Olex2 (Dolomanov et al., 2009)'
_computing_structure_refinement 'XH (Sheldrick, 2008)'
_computing_structure_solution 'SIR2004 (Burla et al., 2007)'
_diffrn_ambient_environment N~2~
_diffrn_ambient_temperature 113.15
_diffrn_detector 'CCD plate'
_diffrn_detector_area_resol_mean 10.4372
_diffrn_detector_type Atlas
_diffrn_measured_fraction_theta_full 0.998
_diffrn_measured_fraction_theta_max 0.987
_diffrn_measurement_details
;
  1 omega  -99.00   -2.00   1.0000    2.0000
omega____ theta____ kappa____ phi______ frames
    -      -41.2302  125.0000 -120.0000 97

  2 omega -124.00  -79.00   1.0000    2.0000
omega____ theta____ kappa____ phi______ frames
    -      -41.2302  -99.0000  -60.0000 45

  3 omega   15.00  117.00   1.0000    2.0000
omega____ theta____ kappa____ phi______ frames
    -       41.2302   38.0000 -180.0000 102

  4 omega   34.00  139.00   1.0000    8.0000
omega____ theta____ kappa____ phi______ frames
    -      108.4562  -61.0000 -180.0000 105

  5 omega   34.00   77.00   1.0000    8.0000
omega____ theta____ kappa____ phi______ frames
    -      108.4562  -45.0000  120.0000 43

  6 omega   31.00   69.00   1.0000    8.0000
omega____ theta____ kappa____ phi______ frames
    -      108.4562  -30.0000 -180.0000 38

  7 omega   24.00  109.00   1.0000    8.0000
omega____ theta____ kappa____ phi______ frames
    -      108.4562  -94.0000  150.0000 85

  8 omega   34.00   77.00   1.0000    8.0000
omega____ theta____ kappa____ phi______ frames
    -      108.4562  -45.0000  -30.0000 43

  9 omega   75.00  158.00   1.0000    8.0000
omega____ theta____ kappa____ phi______ frames
    -      108.4562   77.0000  -30.0000 83

 10 omega   73.00  158.00   1.0000    8.0000
omega____ theta____ kappa____ phi______ frames
    -      108.4562  125.0000 -150.0000 85

 11 omega -115.00  -12.00   1.0000    2.0000
omega____ theta____ kappa____ phi______ frames
    -      -41.2302  -57.0000   60.0000 103

 12 omega -115.00  -12.00   1.0000    2.0000
omega____ theta____ kappa____ phi______ frames
    -      -41.2302  -57.0000 -150.0000 103

 13 omega -115.00  -12.00   1.0000    2.0000
omega____ theta____ kappa____ phi______ frames
    -      -41.2302  -57.0000  -30.0000 103

 14 omega   75.00  158.00   1.0000    8.0000
omega____ theta____ kappa____ phi______ frames
    -      108.4562   77.0000  -90.0000 83

 15 omega   81.00  158.00   1.0000    8.0000
omega____ theta____ kappa____ phi______ frames
    -      108.4562   45.0000   60.0000 77

 16 omega   81.00  158.00   1.0000    8.0000
omega____ theta____ kappa____ phi______ frames
    -      108.4562   45.0000 -150.0000 77

 17 omega   24.00  109.00   1.0000    8.0000
omega____ theta____ kappa____ phi______ frames
    -      108.4562  -94.0000    0.0000 85

 18 omega   81.00  158.00   1.0000    8.0000
omega____ theta____ kappa____ phi______ frames
    -      108.4562   45.0000  150.0000 77
;
_diffrn_measurement_device 'four-circle diffractometer'
_diffrn_measurement_device_type 'SuperNova, Single source at offset, Atlas'
_diffrn_measurement_method '\w scans'
_diffrn_orient_matrix_UB_11 -0.0642454000
_diffrn_orient_matrix_UB_12 0.1019541000
_diffrn_orient_matrix_UB_13 -0.1006383000
_diffrn_orient_matrix_UB_21 -0.0172689000
_diffrn_orient_matrix_UB_22 0.2181866000
_diffrn_orient_matrix_UB_23 0.0541045000
_diffrn_orient_matrix_UB_31 0.1014092000
_diffrn_orient_matrix_UB_32 0.1019867000
_diffrn_orient_matrix_UB_33 -0.0151414000
_diffrn_radiation_monochromator mirror
_diffrn_radiation_probe x-ray
_diffrn_radiation_type CuK\a
_diffrn_radiation_wavelength 1.54178
_diffrn_reflns_av_R_equivalents 0.0298
_diffrn_reflns_av_unetI/netI 0.0203
_diffrn_reflns_Laue_measured_fraction_full 0.998
_diffrn_reflns_Laue_measured_fraction_max 0.987
_diffrn_reflns_limit_h_max 16
_diffrn_reflns_limit_h_min -14
_diffrn_reflns_limit_k_max 7
_diffrn_reflns_limit_k_min -7
_diffrn_reflns_limit_l_max 17
_diffrn_reflns_limit_l_min -17
_diffrn_reflns_number 7792
_diffrn_reflns_point_group_measured_fraction_full 0.998
_diffrn_reflns_point_group_measured_fraction_max 0.987
_diffrn_reflns_theta_full 67.679
_diffrn_reflns_theta_max 74.061
_diffrn_reflns_theta_min 4.058
_diffrn_source 'sealed X-ray tube'
_diffrn_source_type 'SuperNova (Cu) X-ray Source'
_exptl_absorpt_coefficient_mu 1.819
_exptl_absorpt_correction_T_max 1.00000
_exptl_absorpt_correction_T_min 0.59661
_exptl_absorpt_correction_type multi-scan
_exptl_absorpt_process_details
;
CrysAlisPro, Agilent Technologies,
Version 1.171.37.34 (release 22-05-2014 CrysAlis171 .NET)
(compiled May 22 2014,16:03:01)
Empirical absorption correction using spherical harmonics,
 implemented in SCALE3 ABSPACK scaling algorithm.
;
_exptl_crystal_colour colourless
_exptl_crystal_colour_primary colourless
_exptl_crystal_density_diffrn 1.291
_exptl_crystal_description prism
_exptl_crystal_F_000 432
_exptl_crystal_size_max 0.14
_exptl_crystal_size_mid 0.1
_exptl_crystal_size_min 0.07
_refine_diff_density_max 0.334
_refine_diff_density_min -0.293
_refine_diff_density_rms 0.055
_refine_ls_extinction_method none
_refine_ls_goodness_of_fit_ref 1.066
_refine_ls_hydrogen_treatment constr
_refine_ls_matrix_type full
_refine_ls_number_parameters 117
_refine_ls_number_reflns 2093
_refine_ls_number_restraints 0
_refine_ls_restrained_S_all 1.066
_refine_ls_R_factor_all 0.0308
_refine_ls_R_factor_gt 0.0301
_refine_ls_shift/su_max 0.000
_refine_ls_shift/su_mean 0.000
_refine_ls_structure_factor_coef Fsqd
_refine_ls_weighting_details 'w=1/[\s^2^(Fo^2^)+(0.0459P)^2^+0.5225P] where P=(Fo^2^+2Fc^2^)/3'
_refine_ls_weighting_scheme calc
_refine_ls_wR_factor_gt 0.0802
_refine_ls_wR_factor_ref 0.0810
_reflns_Friedel_coverage 0.000
_reflns_number_gt 2018
_reflns_number_total 2093
_reflns_threshold_expression 'I > 2\s(I)'
_cod_data_source_file c6dt03571j2.cif
_cod_data_source_block 001
_cod_depositor_comments 'Adding full bibliography for 7041043--7041046.cif.'
_cod_database_code 7041045
_shelxl_version_number 2013-4
_shelx_space_group_comment
;
The symmetry employed for this shelxl refinement is uniquely defined
by the following loop, which should always be used as a source of
symmetry information in preference to the above space-group names.
They are only intended as comments.
;
_reflns_odcompleteness_completeness 99.71
_reflns_odcompleteness_iscentric 1
_reflns_odcompleteness_theta 66.97
_olex2_refinement_description
;
1. Fixed Uiso
 At 1.2 times of:
  All C(H) groups, All C(H,H) groups
 At 1.5 times of:
  All C(H,H,H) groups
2.a Secondary CH2 refined with riding coordinates:
 C6(H6A,H6B), C7(H7A,H7B), C8(H8A,H8B)
2.b Aromatic/amide H refined with riding coordinates:
 C3(H3)
2.c Idealised Me refined as rotating group:
 C1(H1A,H1B,H1C), C5(H5A,H5B,H5C), C9(H9A,H9B,H9C)
;
_olex2_submission_special_instructions 'No special instructions were received'

loop_
_space_group_symop_operation_xyz
'x, y, z'
'-x+1/2, y, -z+1/2'
'-x, -y, -z'
'x-1/2, -y, z-1/2'

loop_
_atom_site_label
_atom_site_type_symbol
_atom_site_fract_x
_atom_site_fract_y
_atom_site_fract_z
_atom_site_U_iso_or_equiv
_atom_site_adp_type
_atom_site_occupancy
_atom_site_site_symmetry_order
_atom_site_calc_flag
_atom_site_refinement_flags_posn
_atom_site_refinement_flags_adp
_atom_site_refinement_flags_occupancy
Zn1 Zn 0.2500 -0.07385(4) 0.7500 0.02108(12) Uani 1 2 d S T P
O1 O 0.15094(8) -0.27226(18) 0.78919(9) 0.0253(2) Uani 1 1 d . . .
O2 O 0.26470(9) 0.0808(2) 0.50308(9) 0.0291(3) Uani 1 1 d . . .
N1 N 0.14398(10) 0.1137(2) 0.65105(9) 0.0206(3) Uani 1 1 d . . .
C1 C -0.01422(13) -0.4078(3) 0.79641(13) 0.0273(3) Uani 1 1 d . . .
H1A H -0.0892 -0.3753 0.7671 0.041 Uiso 1 1 calc GR . .
H1B H 0.0040 -0.3914 0.8693 0.041 Uiso 1 1 calc GR . .
H1C H 0.0007 -0.5634 0.7796 0.041 Uiso 1 1 calc GR . .
C2 C 0.05033(12) -0.2434(2) 0.75521(11) 0.0217(3) Uani 1 1 d . . .
C3 C -0.00102(12) -0.0811(2) 0.68738(12) 0.0228(3) Uani 1 1 d . . .
H3 H -0.0757 -0.0840 0.6706 0.027 Uiso 1 1 calc R . .
C4 C 0.04275(12) 0.0906(2) 0.63899(11) 0.0211(3) Uani 1 1 d . . .
C5 C -0.03596(12) 0.2493(3) 0.57138(12) 0.0268(3) Uani 1 1 d . . .
H5A H -0.0302 0.2382 0.5030 0.040 Uiso 1 1 calc GR . .
H5B H -0.0214 0.4056 0.5955 0.040 Uiso 1 1 calc GR . .
H5C H -0.1073 0.2070 0.5719 0.040 Uiso 1 1 calc GR . .
C6 C 0.18082(13) 0.3020(3) 0.60057(12) 0.0283(3) Uani 1 1 d . . .
H6A H 0.1899 0.4392 0.6432 0.034 Uiso 1 1 calc R . .
H6B H 0.1267 0.3360 0.5368 0.034 Uiso 1 1 calc R . .
C7 C 0.28316(12) 0.2484(3) 0.57927(12) 0.0283(3) Uani 1 1 d . . .
H7A H 0.3122 0.3873 0.5572 0.034 Uiso 1 1 calc R . .
H7B H 0.3349 0.1916 0.6407 0.034 Uiso 1 1 calc R . .
C8 C 0.35890(15) 0.0226(4) 0.48051(14) 0.0402(4) Uani 1 1 d . . .
H8A H 0.4113 -0.0356 0.5412 0.048 Uiso 1 1 calc R . .
H8B H 0.3888 0.1582 0.4568 0.048 Uiso 1 1 calc R . .
C9 C 0.3344(2) -0.1557(6) 0.4010(2) 0.0686(7) Uani 1 1 d . . .
H9A H 0.2836 -0.0958 0.3408 0.103 Uiso 1 1 calc GR . .
H9B H 0.3044 -0.2889 0.4249 0.103 Uiso 1 1 calc GR . .
H9C H 0.3992 -0.1993 0.3851 0.103 Uiso 1 1 calc GR . .

loop_
_atom_site_aniso_label
_atom_site_aniso_U_11
_atom_site_aniso_U_22
_atom_site_aniso_U_33
_atom_site_aniso_U_23
_atom_site_aniso_U_13
_atom_site_aniso_U_12
Zn1 0.01980(17) 0.01404(16) 0.03131(18) 0.000 0.01040(12) 0.000
O1 0.0221(5) 0.0180(5) 0.0378(6) 0.0063(4) 0.0120(4) 0.0016(4)
O2 0.0220(6) 0.0389(7) 0.0285(6) -0.0006(4) 0.0106(5) -0.0005(4)
N1 0.0244(6) 0.0154(5) 0.0237(6) -0.0007(5) 0.0094(5) -0.0016(5)
C1 0.0266(8) 0.0227(8) 0.0367(8) 0.0032(6) 0.0157(7) -0.0007(6)
C2 0.0242(7) 0.0165(7) 0.0282(7) -0.0029(5) 0.0135(6) -0.0009(5)
C3 0.0198(7) 0.0216(7) 0.0283(7) -0.0010(5) 0.0091(6) -0.0002(5)
C4 0.0260(8) 0.0163(7) 0.0209(7) -0.0037(5) 0.0067(6) 0.0005(5)
C5 0.0268(8) 0.0237(7) 0.0279(7) 0.0026(6) 0.0046(6) -0.0001(6)
C6 0.0357(9) 0.0173(7) 0.0350(8) 0.0021(6) 0.0153(7) -0.0041(6)
C7 0.0268(8) 0.0297(8) 0.0281(7) 0.0034(6) 0.0075(6) -0.0093(6)
C8 0.0314(9) 0.0555(12) 0.0398(10) 0.0095(9) 0.0199(8) 0.0067(9)
C9 0.0627(15) 0.088(2) 0.0674(15) -0.0180(15) 0.0378(13) 0.0139(15)

loop_
_atom_type_symbol
_atom_type_description
_atom_type_scat_dispersion_real
_atom_type_scat_dispersion_imag
_atom_type_scat_source
C C 0.0181 0.0091 'International Tables Vol C Tables 4.2.6.8 and 6.1.1.4'
H H 0.0000 0.0000 'International Tables Vol C Tables 4.2.6.8 and 6.1.1.4'
N N 0.0311 0.0180 'International Tables Vol C Tables 4.2.6.8 and 6.1.1.4'
O O 0.0492 0.0322 'International Tables Vol C Tables 4.2.6.8 and 6.1.1.4'
Zn Zn -1.5491 0.6778 'International Tables Vol C Tables 4.2.6.8 and 6.1.1.4'

loop_
_geom_angle_atom_site_label_1
_geom_angle_atom_site_label_2
_geom_angle_atom_site_label_3
_geom_angle
_geom_angle_site_symmetry_1
_geom_angle_site_symmetry_3
O1 Zn1 O1 106.32(6) . 2_556
O1 Zn1 N1 122.35(5) . 2_556
O1 Zn1 N1 97.37(5) 2_556 2_556
O1 Zn1 N1 122.35(5) 2_556 .
O1 Zn1 N1 97.36(5) . .
N1 Zn1 N1 112.84(7) 2_556 .
C2 O1 Zn1 121.71(9) . .
C8 O2 C7 111.16(14) . .
C4 N1 Zn1 121.55(10) . .
C4 N1 C6 119.01(13) . .
C6 N1 Zn1 118.93(10) . .
H1A C1 H1B 109.5 . .
H1A C1 H1C 109.5 . .
H1B C1 H1C 109.5 . .
C2 C1 H1A 109.5 . .
C2 C1 H1B 109.5 . .
C2 C1 H1C 109.5 . .
O1 C2 C1 114.44(13) . .
O1 C2 C3 126.68(14) . .
C3 C2 C1 118.88(14) . .
C2 C3 H3 115.6 . .
C2 C3 C4 128.86(14) . .
C4 C3 H3 115.6 . .
N1 C4 C3 123.52(14) . .
N1 C4 C5 120.93(13) . .
C3 C4 C5 115.55(14) . .
C4 C5 H5A 109.5 . .
C4 C5 H5B 109.5 . .
C4 C5 H5C 109.5 . .
H5A C5 H5B 109.5 . .
H5A C5 H5C 109.5 . .
H5B C5 H5C 109.5 . .
N1 C6 H6A 109.2 . .
N1 C6 H6B 109.2 . .
N1 C6 C7 112.24(13) . .
H6A C6 H6B 107.9 . .
C7 C6 H6A 109.2 . .
C7 C6 H6B 109.2 . .
O2 C7 C6 108.78(12) . .
O2 C7 H7A 109.9 . .
O2 C7 H7B 109.9 . .
C6 C7 H7A 109.9 . .
C6 C7 H7B 109.9 . .
H7A C7 H7B 108.3 . .
O2 C8 H8A 110.0 . .
O2 C8 H8B 110.0 . .
O2 C8 C9 108.50(17) . .
H8A C8 H8B 108.4 . .
C9 C8 H8A 110.0 . .
C9 C8 H8B 110.0 . .
C8 C9 H9A 109.5 . .
C8 C9 H9B 109.5 . .
C8 C9 H9C 109.5 . .
H9A C9 H9B 109.5 . .
H9A C9 H9C 109.5 . .
H9B C9 H9C 109.5 . .

loop_
_geom_bond_atom_site_label_1
_geom_bond_atom_site_label_2
_geom_bond_distance
_geom_bond_site_symmetry_2
Zn1 O1 1.9492(11) .
Zn1 O1 1.9492(10) 2_556
Zn1 N1 1.9979(12) .
Zn1 N1 1.9979(13) 2_556
O1 C2 1.2926(19) .
O2 C7 1.420(2) .
O2 C8 1.414(2) .
N1 C4 1.311(2) .
N1 C6 1.4699(19) .
C1 H1A 0.9800 .
C1 H1B 0.9800 .
C1 H1C 0.9800 .
C1 C2 1.510(2) .
C2 C3 1.380(2) .
C3 H3 0.9500 .
C3 C4 1.428(2) .
C4 C5 1.513(2) .
C5 H5A 0.9800 .
C5 H5B 0.9800 .
C5 H5C 0.9800 .
C6 H6A 0.9900 .
C6 H6B 0.9900 .
C6 C7 1.503(2) .
C7 H7A 0.9900 .
C7 H7B 0.9900 .
C8 H8A 0.9900 .
C8 H8B 0.9900 .
C8 C9 1.494(3) .
C9 H9A 0.9800 .
C9 H9B 0.9800 .
C9 H9C 0.9800 .

loop_
_geom_torsion_atom_site_label_1
_geom_torsion_atom_site_label_2
_geom_torsion_atom_site_label_3
_geom_torsion_atom_site_label_4
_geom_torsion
Zn1 O1 C2 C1 -177.95(10)
Zn1 O1 C2 C3 1.9(2)
Zn1 N1 C4 C3 -6.0(2)
Zn1 N1 C4 C5 173.89(10)
Zn1 N1 C6 C7 35.54(16)
O1 C2 C3 C4 0.1(3)
N1 C6 C7 O2 70.14(16)
C1 C2 C3 C4 179.87(15)
C2 C3 C4 N1 2.4(2)
C2 C3 C4 C5 -177.49(15)
C4 N1 C6 C7 -152.50(14)
C6 N1 C4 C3 -177.69(13)
C6 N1 C4 C5 2.1(2)
C7 O2 C8 C9 179.35(18)
C8 O2 C7 C6 -179.58(14)
